data_7036107
loop_
_publ_author_name
'Coe, Benjamin J.'
'Helliwell, Madeleine'
'S\'anchez, Sergio'
'Peers, Martyn K.'
'Scrutton, Nigel S.'

_publ_section_title
;
 Water-soluble Ir(iii) complexes of deprotonated N-methylbipyridinium
 ligands: fluorine-free blue emitters.
;
_journal_issue 35
_journal_name_full 'Dalton transactions (Cambridge, England : 2003)'
_journal_page_first 15420
_journal_page_last 15423
_journal_paper_doi 10.1039/c5dt02591e
_journal_volume 44
_journal_year 2015
_chemical_formula_moiety 'C32 H28 Ir N6, 3(F6 P), 2(C2 H3 N)'
_chemical_formula_sum 'C36 H34 F18 Ir N8 P3'
_chemical_formula_weight 1205.82
_chemical_name_systematic
'(2,2'-bipyridyl) bis[1-methyl-3-(2-pyridyl)pyridin-4-yl-ium-C4,N?]iridium(III) tris(hexafluorophosphate) bis(acetonitrile) solvate'
_space_group_crystal_system monoclinic
_space_group_IT_number 4
_space_group_name_Hall 'P 2yb'
_space_group_name_H-M_alt 'P 1 21 1'
_atom_sites_solution_hydrogens geom
_atom_sites_solution_primary direct
_atom_sites_solution_secondary difmap
_audit_block_doi 10.5517/cc1j7t8v
_audit_creation_method SHELXL-97
_audit_update_record
;
2015-06-19 deposited with the CCDC.
2015-08-06 downloaded from the CCDC.
;
_cell_angle_alpha 90.00
_cell_angle_beta 111.57(5)
_cell_angle_gamma 90.00
_cell_formula_units_Z 4
_cell_length_a 16.815(5)
_cell_length_b 11.822(3)
_cell_length_c 22.655(12)
_cell_measurement_reflns_used 2599
_cell_measurement_temperature 100(2)
_cell_measurement_theta_max 25.2953
_cell_measurement_theta_min 1.7191
_cell_volume 4188(3)
_computing_cell_refinement
;
CrysAlisPro, Oxford Diffraction Ltd.,
Version 1.171.34.44 (release 25-10-2010 CrysAlis171 .NET)
(compiled Oct 25 2010,18:11:34)
;
_computing_data_collection 'Bruker SMART'
_computing_data_reduction
;
CrysAlisPro, Oxford Diffraction Ltd.,
Version 1.171.34.44 (release 25-10-2010 CrysAlis171 .NET)
(compiled Oct 25 2010,18:11:34)
;
_computing_molecular_graphics 'Bruker SHELXTL'
_computing_publication_material 'Bruker SHELXTL'
_computing_structure_refinement 'SHELXL-97 (Sheldrick, 1997)'
_computing_structure_solution 'SHELXS-97 (Sheldrick, 1990)'
_diffrn_ambient_temperature 100(2)
_diffrn_measured_fraction_theta_full 0.997
_diffrn_measured_fraction_theta_max 0.997
_diffrn_measurement_device_type 'CCD area detector'
_diffrn_measurement_method 'phi and omega scans'
_diffrn_radiation_monochromator graphite
_diffrn_radiation_source 'fine-focus sealed tube'
_diffrn_radiation_type MoK\a
_diffrn_radiation_wavelength 0.71073
_diffrn_reflns_av_R_equivalents 0.0841
_diffrn_reflns_av_sigmaI/netI 0.1401
_diffrn_reflns_limit_h_max 20
_diffrn_reflns_limit_h_min -20
_diffrn_reflns_limit_k_max 14
_diffrn_reflns_limit_k_min -14
_diffrn_reflns_limit_l_max 27
_diffrn_reflns_limit_l_min -27
_diffrn_reflns_number 30758
_diffrn_reflns_theta_full 25.35
_diffrn_reflns_theta_max 25.35
_diffrn_reflns_theta_min 1.72
_exptl_absorpt_coefficient_mu 3.424
_exptl_absorpt_correction_T_max 1.00000
_exptl_absorpt_correction_T_min 0.41980
_exptl_absorpt_correction_type multi-scan
_exptl_absorpt_process_details
;
CrysAlisPro, Oxford Diffraction Ltd.,
Version 1.171.34.44 (release 25-10-2010 CrysAlis171 .NET)
(compiled Oct 25 2010,18:11:34)
Empirical absorption correction using spherical harmonics,
 implemented in SCALE3 ABSPACK scaling algorithm.
;
_exptl_crystal_colour 'pale yellow'
_exptl_crystal_density_diffrn 1.912
_exptl_crystal_density_method 'not measured'
_exptl_crystal_description plate
_exptl_crystal_F_000 2360
_exptl_crystal_preparation Luminescent
_exptl_crystal_recrystallization_method 'Re-crystallisation from solvent: acetonitrile/diethyl ether'
_exptl_crystal_size_max 0.30
_exptl_crystal_size_mid 0.22
_exptl_crystal_size_min 0.10
_refine_diff_density_max 2.620
_refine_diff_density_min -2.499
_refine_diff_density_rms 0.205
_refine_ls_extinction_method none
_refine_ls_goodness_of_fit_ref 0.993
_refine_ls_hydrogen_treatment constr
_refine_ls_matrix_type full
_refine_ls_number_parameters 1200
_refine_ls_number_reflns 15102
_refine_ls_number_restraints 2219
_refine_ls_restrained_S_all 0.949
_refine_ls_R_factor_all 0.1112
_refine_ls_R_factor_gt 0.0641
_refine_ls_shift/su_max 0.015
_refine_ls_shift/su_mean 0.001
_refine_ls_structure_factor_coef Fsqd
_refine_ls_weighting_details 'calc w=1/[\s^2^(Fo^2^)+(0.0445P)^2^+0.0000P] where P=(Fo^2^+2Fc^2^)/3'
_refine_ls_weighting_scheme calc
_refine_ls_wR_factor_gt 0.1346
_refine_ls_wR_factor_ref 0.1641
_reflns_number_gt 8919
_reflns_number_total 15102
_reflns_threshold_expression >2sigma(I)
_cod_data_source_file c5dt02591e2.cif
_cod_data_source_block s3593dsm-4
_cod_depositor_comments
;
The following automatic conversions were performed:

'_symmetry_cell_setting' value 'Monoclinic' changed to 'monoclinic'
according to
/usr/data/users/saulius/crontab/automatic-downloads/rss-feeds/RSC/lib/dictionaries/cif_core.dic
dictionary named 'cif_core.dic' version 2.4.2 from 2011-04-26.

Automatic conversion script
Id: cif_fix_values 3271 2015-04-21 07:52:19Z andrius 

 Adding full bibliography for 7036106--7036107.cif.
;
_cod_original_sg_symbol_H-M P2(1)
_cod_database_code 7036107

loop_
_space_group_symop_id
_space_group_symop_operation_xyz
1 'x, y, z'
2 '-x, y+1/2, -z'

loop_
_atom_site_label
_atom_site_type_symbol
_atom_site_fract_x
_atom_site_fract_y
_atom_site_fract_z
_atom_site_U_iso_or_equiv
_atom_site_adp_type
_atom_site_occupancy
_atom_site_symmetry_multiplicity
_atom_site_calc_flag
_atom_site_refinement_flags
Ir1 Ir 0.25184(7) 0.75761(15) 0.00252(5) 0.0220(2) Uani 1 1 d U
N1 N 0.2363(11) 0.6537(13) -0.0782(8) 0.019(2) Uani 1 1 d DU
N2 N 0.1895(12) 0.8640(14) -0.0749(8) 0.023(2) Uani 1 1 d DU
N3 N 0.3634(11) 0.8349(15) 0.0075(8) 0.020(2) Uani 1 1 d DU
N4 N 0.3076(10) 1.0262(13) 0.1707(9) 0.022(3) Uani 1 1 d DU
N5 N 0.1438(9) 0.6892(14) 0.0102(7) 0.017(2) Uani 1 1 d DU
N6 N 0.3570(10) 0.4867(14) 0.1717(8) 0.023(3) Uani 1 1 d DU
C1 C 0.2635(13) 0.5471(14) -0.0739(11) 0.020(3) Uani 1 1 d DU
H1 H 0.2858 0.5112 -0.0336 0.024 Uiso 1 1 calc R
C2 C 0.2595(14) 0.4888(19) -0.1272(9) 0.027(3) Uani 1 1 d DU
H2 H 0.2827 0.4147 -0.1237 0.032 Uiso 1 1 calc R
C3 C 0.2224(14) 0.5376(16) -0.1851(11) 0.025(3) Uani 1 1 d DU
H3 H 0.2188 0.4961 -0.2219 0.030 Uiso 1 1 calc R
C4 C 0.1896(15) 0.6464(15) -0.1920(10) 0.025(3) Uani 1 1 d DU
H4 H 0.1651 0.6824 -0.2322 0.030 Uiso 1 1 calc R
C5 C 0.1953(13) 0.6990(14) -0.1354(8) 0.022(3) Uani 1 1 d DU
C6 C 0.1768(14) 0.8184(15) -0.1326(9) 0.027(3) Uani 1 1 d DU
C7 C 0.1272(14) 0.8799(16) -0.1841(10) 0.029(3) Uani 1 1 d DU
H7 H 0.1090 0.8441 -0.2244 0.035 Uiso 1 1 calc R
C8 C 0.1016(15) 0.9903(18) -0.1816(12) 0.032(3) Uani 1 1 d DU
H8 H 0.0725 1.0321 -0.2192 0.038 Uiso 1 1 calc R
C9 C 0.1201(14) 1.0368(18) -0.1226(9) 0.026(3) Uani 1 1 d DU
H9 H 0.1011 1.1106 -0.1177 0.031 Uiso 1 1 calc R
C10 C 0.1673(13) 0.9729(15) -0.0706(11) 0.024(3) Uani 1 1 d DU
H10 H 0.1851 1.0069 -0.0298 0.029 Uiso 1 1 calc R
C11 C 0.4092(11) 0.8051(18) -0.0277(10) 0.023(3) Uani 1 1 d DU
H11 H 0.3880 0.7471 -0.0586 0.027 Uiso 1 1 calc R
C12 C 0.4844(12) 0.8549(15) -0.0207(9) 0.025(3) Uani 1 1 d DU
H12 H 0.5199 0.8289 -0.0423 0.031 Uiso 1 1 calc R
C13 C 0.5053(15) 0.9439(15) 0.0188(9) 0.030(3) Uani 1 1 d DU
H13 H 0.5518 0.9895 0.0187 0.036 Uiso 1 1 calc R
C14 C 0.4656(12) 0.9741(18) 0.0589(11) 0.028(3) Uani 1 1 d DU
H14 H 0.4876 1.0327 0.0892 0.033 Uiso 1 1 calc R
C15 C 0.3932(12) 0.9172(16) 0.0538(10) 0.022(2) Uani 1 1 d DU
C16 C 0.3400(12) 0.9300(16) 0.0909(9) 0.021(2) Uani 1 1 d DU
C17 C 0.3597(13) 1.0070(17) 0.1387(9) 0.023(3) Uani 1 1 d DU
H17 H 0.4117 1.0483 0.1499 0.028 Uiso 1 1 calc R
C18 C 0.2346(12) 0.9661(16) 0.1567(10) 0.021(3) Uani 1 1 d DU
H18 H 0.1959 0.9786 0.1778 0.026 Uiso 1 1 calc R
C19 C 0.2201(13) 0.8865(17) 0.1106(9) 0.023(3) Uani 1 1 d DU
H19 H 0.1712 0.8402 0.1035 0.028 Uiso 1 1 calc R
C20 C 0.2669(11) 0.8632(17) 0.0725(10) 0.019(2) Uani 1 1 d DU
C21 C 0.3270(13) 1.1179(16) 0.2173(9) 0.024(4) Uani 1 1 d DU
H21A H 0.2914 1.1098 0.2429 0.036 Uiso 1 1 calc R
H21B H 0.3150 1.1908 0.1952 0.036 Uiso 1 1 calc R
H21C H 0.3875 1.1144 0.2449 0.036 Uiso 1 1 calc R
C22 C 0.0620(10) 0.7115(18) -0.0293(10) 0.024(3) Uani 1 1 d DU
H22 H 0.0540 0.7603 -0.0643 0.029 Uiso 1 1 calc R
C23 C -0.0099(14) 0.6682(15) -0.0221(9) 0.026(3) Uani 1 1 d DU
H23 H -0.0661 0.6948 -0.0452 0.031 Uiso 1 1 calc R
C24 C 0.0079(15) 0.5820(16) 0.0224(10) 0.030(3) Uani 1 1 d DU
H24 H -0.0388 0.5445 0.0280 0.035 Uiso 1 1 calc R
C25 C 0.0900(11) 0.5474(19) 0.0593(11) 0.029(3) Uani 1 1 d DU
H25 H 0.0985 0.4846 0.0871 0.034 Uiso 1 1 calc R
C26 C 0.1602(11) 0.6057(17) 0.0550(10) 0.026(3) Uani 1 1 d DU
C27 C 0.2518(11) 0.5844(15) 0.0886(9) 0.019(2) Uani 1 1 d DU
C28 C 0.2738(11) 0.5049(17) 0.1379(9) 0.023(3) Uani 1 1 d DU
H28 H 0.2309 0.4648 0.1471 0.027 Uiso 1 1 calc R
C29 C 0.4139(13) 0.5489(17) 0.1581(10) 0.026(3) Uani 1 1 d DU
H29 H 0.4729 0.5427 0.1837 0.031 Uiso 1 1 calc R
C30 C 0.3881(12) 0.6226(18) 0.1070(10) 0.026(3) Uani 1 1 d DU
H30 H 0.4324 0.6540 0.0956 0.031 Uiso 1 1 calc R
C31 C 0.3044(11) 0.6570(17) 0.0699(9) 0.019(2) Uani 1 1 d DU
C32 C 0.3775(14) 0.4111(16) 0.2271(9) 0.024(4) Uani 1 1 d DU
H32A H 0.4197 0.3549 0.2259 0.037 Uiso 1 1 calc R
H32B H 0.3253 0.3726 0.2259 0.037 Uiso 1 1 calc R
H32C H 0.4009 0.4557 0.2661 0.037 Uiso 1 1 calc R
Ir2 Ir 0.25239(8) 0.75839(15) 0.50269(5) 0.0240(2) Uani 1 1 d U
N7 N 0.1871(12) 0.8668(14) 0.4243(8) 0.022(2) Uani 1 1 d DU
N8 N 0.2407(11) 0.6629(14) 0.4270(9) 0.027(2) Uani 1 1 d DU
N9 N 0.1437(11) 0.6834(16) 0.5040(8) 0.026(2) Uani 1 1 d DU
N10 N 0.3593(10) 0.4992(14) 0.6728(8) 0.023(3) Uani 1 1 d DU
N11 N 0.3673(12) 0.8320(15) 0.5093(8) 0.025(2) Uani 1 1 d DU
N12 N 0.3094(11) 1.0190(15) 0.6699(9) 0.030(3) Uani 1 1 d DU
C33 C 0.1593(13) 0.9708(15) 0.4302(11) 0.025(3) Uani 1 1 d DU
H33 H 0.1707 1.0006 0.4715 0.030 Uiso 1 1 calc R
C34 C 0.1145(14) 1.0357(19) 0.3780(9) 0.028(3) Uani 1 1 d DU
H34 H 0.0993 1.1115 0.3829 0.033 Uiso 1 1 calc R
C35 C 0.0925(15) 0.9883(17) 0.3189(11) 0.032(4) Uani 1 1 d DU
H35 H 0.0574 1.0276 0.2819 0.038 Uiso 1 1 calc R
C36 C 0.1232(14) 0.8822(16) 0.3153(11) 0.030(3) Uani 1 1 d DU
H36 H 0.1134 0.8523 0.2743 0.036 Uiso 1 1 calc R
C37 C 0.1674(13) 0.8155(15) 0.3671(9) 0.025(3) Uani 1 1 d DU
C38 C 0.2029(14) 0.7031(15) 0.3668(9) 0.028(3) Uani 1 1 d DU
C39 C 0.1905(16) 0.6524(17) 0.3091(11) 0.031(3) Uani 1 1 d DU
H39 H 0.1626 0.6897 0.2697 0.038 Uiso 1 1 calc R
C40 C 0.2217(16) 0.5441(17) 0.3129(11) 0.035(4) Uani 1 1 d DU
H40 H 0.2204 0.5054 0.2758 0.042 Uiso 1 1 calc R
C41 C 0.2546(16) 0.493(2) 0.3710(9) 0.033(3) Uani 1 1 d DU
H41 H 0.2678 0.4147 0.3741 0.040 Uiso 1 1 calc R
C42 C 0.2686(15) 0.5558(16) 0.4250(11) 0.029(3) Uani 1 1 d DU
H42 H 0.3005 0.5210 0.4644 0.035 Uiso 1 1 calc R
C43 C 0.0648(11) 0.7206(19) 0.4710(11) 0.034(3) Uani 1 1 d DU
H43 H 0.0554 0.7857 0.4447 0.041 Uiso 1 1 calc R
C44 C -0.0019(14) 0.6611(15) 0.4766(11) 0.030(3) Uani 1 1 d DU
H44 H -0.0576 0.6767 0.4468 0.036 Uiso 1 1 calc R
C45 C 0.0054(15) 0.5810(17) 0.5218(10) 0.030(3) Uani 1 1 d DU
H45 H -0.0429 0.5462 0.5265 0.036 Uiso 1 1 calc R
C46 C 0.0874(11) 0.5546(19) 0.5598(12) 0.029(3) Uani 1 1 d DU
H46 H 0.0974 0.5018 0.5934 0.035 Uiso 1 1 calc R
C47 C 0.1559(10) 0.6040(16) 0.5499(9) 0.023(3) Uani 1 1 d DU
C48 C 0.2452(11) 0.5892(17) 0.5910(9) 0.023(3) Uani 1 1 d DU
C49 C 0.2749(11) 0.5117(18) 0.6405(9) 0.022(3) Uani 1 1 d DU
H49 H 0.2354 0.4674 0.6516 0.026 Uiso 1 1 calc R
C50 C 0.4162(13) 0.5534(17) 0.6533(10) 0.024(3) Uani 1 1 d DU
H50 H 0.4752 0.5350 0.6726 0.029 Uiso 1 1 calc R
C51 C 0.3910(12) 0.6347(18) 0.6063(10) 0.027(3) Uani 1 1 d DU
H51 H 0.4319 0.6810 0.5979 0.033 Uiso 1 1 calc R
C52 C 0.3040(11) 0.6466(19) 0.5716(10) 0.025(2) Uani 1 1 d DU
C53 C 0.3891(13) 0.4246(16) 0.7286(8) 0.021(4) Uani 1 1 d DU
H53A H 0.3538 0.3561 0.7199 0.031 Uiso 1 1 calc R
H53B H 0.3845 0.4642 0.7652 0.031 Uiso 1 1 calc R
H53C H 0.4489 0.4038 0.7378 0.031 Uiso 1 1 calc R
C54 C 0.4106(12) 0.8009(19) 0.4730(10) 0.028(3) Uani 1 1 d DU
H54 H 0.3907 0.7398 0.4440 0.033 Uiso 1 1 calc R
C55 C 0.4842(13) 0.8579(16) 0.4779(10) 0.028(3) Uani 1 1 d DU
H55 H 0.5135 0.8404 0.4503 0.034 Uiso 1 1 calc R
C56 C 0.5148(16) 0.9416(16) 0.5239(10) 0.034(3) Uani 1 1 d DU
H56 H 0.5677 0.9777 0.5299 0.041 Uiso 1 1 calc R
C57 C 0.4690(13) 0.9727(19) 0.5612(12) 0.031(3) Uani 1 1 d DU
H57 H 0.4879 1.0329 0.5908 0.038 Uiso 1 1 calc R
C58 C 0.3950(13) 0.9136(17) 0.5541(10) 0.030(3) Uani 1 1 d DU
C59 C 0.3386(14) 0.9411(18) 0.5876(10) 0.032(3) Uani 1 1 d DU
C60 C 0.3609(14) 1.017(2) 0.6372(10) 0.031(3) Uani 1 1 d DU
H60 H 0.4096 1.0651 0.6473 0.037 Uiso 1 1 calc R
C61 C 0.2354(12) 0.9602(18) 0.6538(12) 0.027(3) Uani 1 1 d DU
H61 H 0.1986 0.9735 0.6763 0.032 Uiso 1 1 calc R
C62 C 0.2115(14) 0.880(2) 0.6044(11) 0.030(3) Uani 1 1 d DU
H62 H 0.1610 0.8354 0.5939 0.036 Uiso 1 1 calc R
C63 C 0.2673(13) 0.8703(19) 0.5726(11) 0.029(2) Uani 1 1 d DU
C64 C 0.3325(12) 1.0875(15) 0.7276(9) 0.021(4) Uani 1 1 d DU
H64A H 0.3513 1.0379 0.7649 0.032 Uiso 1 1 calc R
H64B H 0.2826 1.1312 0.7269 0.032 Uiso 1 1 calc R
H64C H 0.3789 1.1394 0.7296 0.032 Uiso 1 1 calc R
P1 P 0.8919(6) 0.7649(9) 0.2886(4) 0.0349(19) Uani 1 1 d U
F1 F 0.9791(12) 0.6958(15) 0.2944(9) 0.054(4) Uani 1 1 d U
F2 F 0.9462(10) 0.8369(13) 0.3518(7) 0.048(3) Uani 1 1 d U
F3 F 0.8085(9) 0.8270(14) 0.2861(9) 0.048(3) Uani 1 1 d U
F4 F 0.8413(11) 0.7116(14) 0.2248(7) 0.062(4) Uani 1 1 d U
F5 F 0.9182(10) 0.8700(14) 0.2505(9) 0.051(3) Uani 1 1 d U
F6 F 0.8713(10) 0.6682(15) 0.3328(9) 0.057(4) Uani 1 1 d U
P2 P 0.5945(5) 0.2567(7) 0.2063(4) 0.0225(15) Uani 1 1 d U
F7 F 0.6597(10) 0.3421(14) 0.1924(8) 0.045(3) Uani 1 1 d U
F8 F 0.6711(9) 0.1854(12) 0.2561(7) 0.033(3) Uani 1 1 d U
F9 F 0.5269(9) 0.1756(12) 0.2180(7) 0.028(3) Uani 1 1 d U
F10 F 0.5153(9) 0.3235(12) 0.1559(7) 0.035(3) Uani 1 1 d U
F11 F 0.5900(10) 0.3391(12) 0.2627(8) 0.037(3) Uani 1 1 d U
F12 F 0.5967(9) 0.1772(12) 0.1495(7) 0.031(3) Uani 1 1 d U
P3 P 0.1051(6) 0.2641(8) 0.2111(4) 0.0296(17) Uani 1 1 d U
F13 F 0.0243(11) 0.2016(15) 0.2090(10) 0.056(3) Uani 1 1 d U
F14 F 0.0883(11) 0.3541(15) 0.2528(9) 0.051(3) Uani 1 1 d U
F15 F 0.1900(10) 0.3330(14) 0.2128(8) 0.044(3) Uani 1 1 d U
F16 F 0.1236(11) 0.1708(14) 0.1724(8) 0.052(3) Uani 1 1 d U
F17 F 0.0539(10) 0.3254(12) 0.1484(8) 0.049(3) Uani 1 1 d U
F18 F 0.1625(11) 0.1896(14) 0.2696(8) 0.051(3) Uani 1 1 d U
P4 P 0.7340(5) 0.7679(8) 0.9654(3) 0.0246(14) Uani 1 1 d U
F19 F 0.7911(9) 0.6482(10) 0.9645(7) 0.030(3) Uani 1 1 d U
F20 F 0.6611(9) 0.6779(11) 0.9668(7) 0.037(3) Uani 1 1 d U
F21 F 0.6733(9) 0.8708(12) 0.9633(8) 0.036(3) Uani 1 1 d U
F22 F 0.8117(8) 0.8505(11) 0.9657(7) 0.030(3) Uani 1 1 d U
F23 F 0.7022(8) 0.7679(11) 0.8899(6) 0.028(2) Uani 1 1 d U
F24 F 0.7662(10) 0.7447(14) 1.0285(5) 0.024(2) Uani 1 1 d U
P5 P 0.4039(6) 0.7559(9) 0.2927(5) 0.0337(18) Uani 1 1 d U
F25 F 0.4707(10) 0.6667(14) 0.2808(8) 0.042(3) Uani 1 1 d U
F26 F 0.4054(10) 0.6785(13) 0.3495(7) 0.039(3) Uani 1 1 d U
F27 F 0.3366(10) 0.8344(13) 0.3058(8) 0.039(3) Uani 1 1 d U
F28 F 0.4048(11) 0.8295(14) 0.2367(9) 0.045(3) Uani 1 1 d U
F29 F 0.3311(11) 0.6898(13) 0.2468(8) 0.040(3) Uani 1 1 d U
F30 F 0.4786(10) 0.8280(13) 0.3410(8) 0.046(3) Uani 1 1 d U
P6 P 0.7355(7) 0.7502(7) 0.4666(3) 0.0380(17) Uani 1 1 d U
F31 F 0.6966(9) 0.7527(11) 0.3920(6) 0.032(2) Uani 1 1 d U
F32 F 0.6806(10) 0.8644(12) 0.4670(7) 0.039(3) Uani 1 1 d U
F33 F 0.7811(9) 0.7728(13) 0.5460(5) 0.033(2) Uani 1 1 d U
F34 F 0.7980(10) 0.6658(13) 0.4672(8) 0.042(3) Uani 1 1 d U
F35 F 0.8133(10) 0.8396(13) 0.4709(7) 0.041(3) Uani 1 1 d U
F36 F 0.6611(9) 0.6751(11) 0.4635(7) 0.032(3) Uani 1 1 d U
N1S N 1.0575(14) 0.776(2) 0.1528(12) 0.051(6) Uani 1 1 d DU
C1S C 1.0096(15) 0.8492(19) 0.1416(12) 0.040(6) Uani 1 1 d DU
C2S C 0.9443(15) 0.934(2) 0.1155(15) 0.048(6) Uani 1 1 d DU
H2S1 H 0.9248 0.9333 0.0691 0.072 Uiso 1 1 calc R
H2S2 H 0.9679 1.0091 0.1313 0.072 Uiso 1 1 calc R
H2S3 H 0.8959 0.9186 0.1285 0.072 Uiso 1 1 calc R
N2S N 0.5901(15) 0.754(2) 0.1434(12) 0.060(6) Uani 1 1 d DU
C3S C 0.6221(18) 0.682(2) 0.1266(14) 0.054(6) Uani 1 1 d DU
C4S C 0.6709(17) 0.596(2) 0.1097(14) 0.049(6) Uani 1 1 d DU
H4S1 H 0.7289 0.6238 0.1180 0.073 Uiso 1 1 calc R
H4S2 H 0.6432 0.5775 0.0646 0.073 Uiso 1 1 calc R
H4S3 H 0.6738 0.5280 0.1352 0.073 Uiso 1 1 calc R
N3S N 1.0583(13) 0.7779(19) 0.6573(12) 0.045(6) Uani 1 1 d DU
C5S C 1.0076(15) 0.8485(19) 0.6368(12) 0.039(6) Uani 1 1 d DU
C6S C 0.9435(15) 0.936(2) 0.6149(15) 0.046(6) Uani 1 1 d DU
H6S1 H 0.9713 1.0086 0.6133 0.069 Uiso 1 1 calc R
H6S2 H 0.9129 0.9428 0.6442 0.069 Uiso 1 1 calc R
H6S3 H 0.9029 0.9173 0.5724 0.069 Uiso 1 1 calc R
N4S N 0.4085(13) 0.257(2) 0.3518(10) 0.040(5) Uani 1 1 d DU
C7S C 0.3743(14) 0.1907(17) 0.3705(11) 0.029(5) Uani 1 1 d DU
C8S C 0.3329(17) 0.101(2) 0.3925(14) 0.050(6) Uani 1 1 d DU
H8S1 H 0.3483 0.1071 0.4385 0.075 Uiso 1 1 calc R
H8S2 H 0.3518 0.0271 0.3825 0.075 Uiso 1 1 calc R
H8S3 H 0.2707 0.1070 0.3713 0.075 Uiso 1 1 calc R

loop_
_atom_site_aniso_label
_atom_site_aniso_U_11
_atom_site_aniso_U_22
_atom_site_aniso_U_33
_atom_site_aniso_U_23
_atom_site_aniso_U_13
_atom_site_aniso_U_12
Ir1 0.0156(6) 0.0201(6) 0.0339(6) -0.0068(5) 0.0132(7) -0.0012(4)
N1 0.018(4) 0.017(3) 0.026(3) -0.001(3) 0.013(3) -0.007(3)
N2 0.020(4) 0.021(3) 0.028(3) -0.004(2) 0.006(3) -0.006(3)
N3 0.019(4) 0.024(6) 0.019(6) -0.004(3) 0.008(3) -0.003(4)
N4 0.022(5) 0.012(6) 0.031(6) -0.005(4) 0.008(4) 0.003(4)
N5 0.014(3) 0.016(5) 0.022(5) -0.009(3) 0.005(3) -0.001(3)
N6 0.025(5) 0.017(6) 0.026(6) -0.008(4) 0.007(4) 0.003(5)
C1 0.013(5) 0.019(4) 0.033(5) -0.006(3) 0.014(5) -0.003(4)
C2 0.025(6) 0.022(5) 0.033(5) -0.007(4) 0.011(5) -0.007(5)
C3 0.024(6) 0.024(5) 0.032(5) -0.006(4) 0.014(5) -0.010(5)
C4 0.027(6) 0.021(5) 0.028(4) -0.005(4) 0.011(5) -0.008(5)
C5 0.022(5) 0.022(4) 0.027(3) 0.001(3) 0.014(4) -0.005(4)
C6 0.025(5) 0.022(4) 0.032(3) -0.004(3) 0.009(4) -0.004(4)
C7 0.032(6) 0.026(5) 0.028(4) -0.003(4) 0.009(5) 0.002(5)
C8 0.028(6) 0.027(5) 0.036(5) -0.003(5) 0.009(5) 0.003(5)
C9 0.023(6) 0.022(5) 0.038(5) -0.001(4) 0.017(5) 0.001(5)
C10 0.019(6) 0.020(4) 0.034(5) -0.005(4) 0.011(5) -0.006(5)
C11 0.020(5) 0.023(6) 0.029(6) -0.002(4) 0.013(4) 0.003(4)
C12 0.016(5) 0.032(6) 0.032(6) 0.004(4) 0.013(5) 0.008(5)
C13 0.018(5) 0.030(6) 0.040(6) 0.002(5) 0.008(4) 0.001(5)
C14 0.022(5) 0.022(5) 0.035(6) -0.003(5) 0.007(4) -0.003(4)
C15 0.020(4) 0.017(5) 0.027(5) -0.004(4) 0.007(4) 0.000(4)
C16 0.020(4) 0.013(5) 0.030(5) -0.004(4) 0.008(4) 0.007(4)
C17 0.023(5) 0.016(5) 0.030(6) -0.005(4) 0.009(4) 0.002(4)
C18 0.018(4) 0.019(4) 0.025(4) -0.004(3) 0.005(3) 0.005(3)
C19 0.022(5) 0.019(5) 0.028(5) -0.007(4) 0.010(4) 0.000(4)
C20 0.019(5) 0.012(4) 0.026(4) -0.001(3) 0.007(4) 0.001(4)
C21 0.020(7) 0.026(7) 0.028(7) -0.009(5) 0.011(6) -0.002(6)
C22 0.014(3) 0.019(6) 0.031(6) -0.006(4) 0.000(4) -0.007(4)
C23 0.016(4) 0.033(6) 0.027(6) -0.005(4) 0.007(5) -0.002(5)
C24 0.021(4) 0.033(6) 0.034(6) -0.001(5) 0.009(5) -0.006(5)
C25 0.023(4) 0.028(6) 0.034(6) 0.000(4) 0.009(5) -0.004(4)
C26 0.020(3) 0.025(5) 0.029(5) -0.001(4) 0.005(4) -0.003(4)
C27 0.020(3) 0.019(4) 0.021(4) -0.007(3) 0.011(3) 0.006(3)
C28 0.025(5) 0.019(5) 0.023(5) -0.007(4) 0.007(4) 0.003(4)
C29 0.021(5) 0.024(6) 0.032(6) -0.005(4) 0.008(4) 0.003(4)
C30 0.021(4) 0.029(6) 0.031(5) -0.003(4) 0.014(4) 0.004(4)
C31 0.018(3) 0.019(3) 0.022(3) -0.009(2) 0.010(2) 0.002(2)
C32 0.025(5) 0.024(5) 0.023(5) -0.007(3) 0.007(3) -0.001(4)
Ir2 0.0265(7) 0.0171(6) 0.0304(6) 0.0060(5) 0.0130(8) -0.0002(5)
N7 0.017(5) 0.020(4) 0.031(4) 0.006(3) 0.009(4) -0.009(4)
N8 0.022(6) 0.029(4) 0.031(3) 0.004(3) 0.011(4) 0.000(4)
N9 0.025(3) 0.024(6) 0.030(6) 0.008(4) 0.012(4) -0.002(4)
N10 0.025(5) 0.014(6) 0.025(6) 0.004(4) 0.004(4) -0.010(5)
N11 0.027(4) 0.022(6) 0.025(6) 0.010(4) 0.009(4) -0.004(4)
N12 0.025(6) 0.027(6) 0.032(6) 0.001(5) 0.005(5) -0.004(5)
C33 0.021(6) 0.022(4) 0.033(5) 0.006(4) 0.010(5) -0.003(5)
C34 0.025(6) 0.024(5) 0.034(5) 0.008(4) 0.010(5) -0.002(5)
C35 0.031(6) 0.024(5) 0.033(5) 0.007(5) 0.003(5) -0.005(5)
C36 0.029(6) 0.027(5) 0.031(4) 0.003(4) 0.006(5) -0.003(5)
C37 0.020(5) 0.025(4) 0.031(3) 0.003(3) 0.009(4) -0.006(4)
C38 0.026(5) 0.029(4) 0.030(3) 0.005(3) 0.012(4) -0.002(4)
C39 0.033(6) 0.030(5) 0.029(4) 0.004(4) 0.010(5) -0.001(5)
C40 0.038(6) 0.030(5) 0.032(5) -0.001(4) 0.007(5) -0.004(5)
C41 0.036(6) 0.025(5) 0.034(5) 0.000(4) 0.007(5) -0.006(5)
C42 0.025(6) 0.029(5) 0.031(5) 0.000(4) 0.007(5) 0.001(5)
C43 0.026(3) 0.029(6) 0.041(6) 0.010(5) 0.006(4) -0.003(4)
C44 0.025(4) 0.028(6) 0.037(6) 0.003(5) 0.010(5) -0.001(5)
C45 0.026(4) 0.032(6) 0.032(6) 0.001(5) 0.012(5) -0.006(5)
C46 0.026(4) 0.026(6) 0.033(6) 0.006(4) 0.009(4) -0.007(5)
C47 0.024(4) 0.018(5) 0.025(5) 0.001(4) 0.008(4) -0.004(4)
C48 0.023(4) 0.022(5) 0.025(5) 0.002(4) 0.010(4) -0.003(4)
C49 0.023(4) 0.020(6) 0.023(5) 0.003(4) 0.010(4) -0.004(5)
C50 0.023(5) 0.020(6) 0.028(6) 0.000(4) 0.008(4) -0.009(5)
C51 0.025(4) 0.022(6) 0.034(6) 0.007(4) 0.010(4) -0.008(5)
C52 0.024(4) 0.022(4) 0.032(4) 0.007(4) 0.013(4) -0.004(4)
C53 0.022(5) 0.017(5) 0.022(5) 0.002(3) 0.007(3) -0.005(4)
C54 0.026(5) 0.023(6) 0.033(6) 0.005(4) 0.010(4) -0.003(4)
C55 0.024(5) 0.024(6) 0.039(6) 0.009(5) 0.013(5) 0.000(5)
C56 0.030(5) 0.025(6) 0.044(6) 0.006(5) 0.010(4) -0.007(5)
C57 0.031(5) 0.024(6) 0.034(6) 0.007(5) 0.007(4) -0.005(4)
C58 0.033(4) 0.023(5) 0.031(5) 0.005(4) 0.011(4) -0.006(4)
C59 0.033(5) 0.026(5) 0.034(5) 0.002(4) 0.011(4) -0.003(4)
C60 0.030(6) 0.025(6) 0.033(6) 0.003(4) 0.009(4) -0.003(5)
C61 0.020(5) 0.023(6) 0.032(6) -0.001(4) 0.003(4) 0.002(4)
C62 0.031(5) 0.027(6) 0.033(5) -0.003(4) 0.011(4) -0.004(5)
C63 0.031(5) 0.024(4) 0.031(4) 0.002(4) 0.011(4) -0.001(4)
C64 0.015(7) 0.007(7) 0.041(7) 0.003(5) 0.010(5) -0.002(5)
P1 0.027(3) 0.043(4) 0.032(3) -0.010(3) 0.007(3) 0.014(3)
F1 0.039(5) 0.050(6) 0.072(7) -0.015(5) 0.020(5) 0.020(5)
F2 0.047(6) 0.045(6) 0.048(5) -0.022(4) 0.012(5) 0.003(5)
F3 0.034(5) 0.042(6) 0.071(7) 0.002(5) 0.024(5) 0.011(4)
F4 0.054(6) 0.063(6) 0.053(5) -0.028(5) 0.000(5) 0.005(5)
F5 0.030(6) 0.063(6) 0.060(6) 0.011(5) 0.017(5) 0.011(5)
F6 0.041(7) 0.047(6) 0.076(6) 0.012(5) 0.013(5) 0.004(5)
P2 0.022(3) 0.016(3) 0.033(3) -0.005(3) 0.015(3) 0.002(3)
F7 0.043(5) 0.035(5) 0.064(7) 0.000(5) 0.028(5) -0.014(5)
F8 0.022(4) 0.041(6) 0.043(5) 0.000(4) 0.019(4) 0.014(4)
F9 0.020(4) 0.029(5) 0.036(6) 0.002(4) 0.011(4) -0.001(4)
F10 0.036(5) 0.027(5) 0.040(5) 0.002(4) 0.012(4) 0.013(4)
F11 0.037(6) 0.030(5) 0.042(5) -0.018(4) 0.013(4) 0.010(4)
F12 0.034(6) 0.026(5) 0.040(5) -0.008(4) 0.022(4) 0.003(4)
P3 0.019(3) 0.022(3) 0.041(3) -0.009(3) 0.003(3) -0.003(3)
F13 0.029(4) 0.050(6) 0.086(7) 0.000(5) 0.018(5) -0.010(4)
F14 0.039(6) 0.057(6) 0.059(6) -0.026(5) 0.019(5) 0.005(5)
F15 0.040(5) 0.039(6) 0.058(7) -0.005(5) 0.024(5) -0.013(5)
F16 0.048(7) 0.032(5) 0.073(6) -0.022(5) 0.018(5) 0.006(4)
F17 0.052(6) 0.034(6) 0.047(5) -0.001(4) 0.003(5) 0.007(5)
F18 0.036(5) 0.052(6) 0.059(5) 0.018(5) 0.009(5) 0.005(5)
P4 0.015(3) 0.012(3) 0.049(3) -0.003(3) 0.013(3) -0.006(2)
F19 0.032(5) 0.009(4) 0.051(6) 0.003(4) 0.017(5) 0.002(4)
F20 0.030(4) 0.030(5) 0.051(6) 0.010(5) 0.016(4) -0.020(4)
F21 0.025(5) 0.028(4) 0.055(6) 0.000(5) 0.014(5) 0.009(4)
F22 0.022(4) 0.015(4) 0.053(6) 0.013(5) 0.014(4) -0.005(4)
F23 0.026(4) 0.019(4) 0.040(3) 0.006(3) 0.015(3) -0.006(3)
F24 0.014(3) 0.017(4) 0.049(3) 0.003(3) 0.019(3) -0.003(3)
P5 0.034(4) 0.034(4) 0.030(3) -0.011(3) 0.008(3) 0.007(3)
F25 0.035(5) 0.046(6) 0.047(7) -0.008(5) 0.017(5) 0.015(5)
F26 0.040(7) 0.034(5) 0.046(5) -0.001(4) 0.020(4) 0.010(4)
F27 0.044(5) 0.027(5) 0.051(7) -0.012(4) 0.022(5) 0.009(4)
F28 0.042(6) 0.049(6) 0.046(5) 0.007(5) 0.018(5) 0.011(5)
F29 0.031(5) 0.038(6) 0.048(5) -0.019(4) 0.012(4) 0.004(4)
F30 0.043(5) 0.041(6) 0.049(5) -0.012(5) 0.010(5) -0.008(5)
P6 0.058(4) 0.010(3) 0.038(3) -0.015(3) 0.008(4) -0.006(3)
F31 0.038(5) 0.016(5) 0.038(3) -0.013(4) 0.010(4) -0.007(5)
F32 0.044(5) 0.024(4) 0.043(6) -0.010(5) 0.011(5) 0.003(4)
F33 0.040(4) 0.016(4) 0.034(3) 0.004(3) 0.004(3) -0.003(3)
F34 0.036(5) 0.045(5) 0.047(6) 0.006(5) 0.020(5) 0.007(4)
F35 0.035(5) 0.045(5) 0.035(6) -0.005(5) 0.004(5) -0.004(4)
F36 0.040(5) 0.021(5) 0.038(6) -0.016(4) 0.018(4) 0.006(4)
N1S 0.050(9) 0.053(9) 0.052(8) 0.001(7) 0.021(7) 0.011(6)
C1S 0.037(7) 0.038(7) 0.047(8) 0.006(6) 0.020(5) -0.002(5)
C2S 0.043(8) 0.048(8) 0.053(8) -0.002(6) 0.017(6) 0.007(5)
N2S 0.061(9) 0.056(9) 0.059(9) 0.002(7) 0.016(7) 0.007(7)
C3S 0.052(8) 0.055(8) 0.055(8) -0.002(6) 0.018(6) -0.004(5)
C4S 0.053(8) 0.051(8) 0.047(8) 0.007(6) 0.025(6) -0.004(5)
N3S 0.045(8) 0.048(8) 0.047(9) -0.004(7) 0.020(6) 0.005(6)
C5S 0.038(7) 0.040(7) 0.039(8) 0.000(6) 0.013(5) -0.003(5)
C6S 0.041(7) 0.045(7) 0.051(8) -0.005(6) 0.016(6) 0.002(5)
N4S 0.043(8) 0.035(7) 0.044(8) -0.006(7) 0.017(6) 0.013(6)
C7S 0.030(7) 0.023(7) 0.032(7) -0.009(5) 0.008(5) 0.018(5)
C8S 0.052(8) 0.043(8) 0.051(8) 0.000(6) 0.014(6) 0.003(5)

loop_
_atom_type_symbol
_atom_type_description
_atom_type_scat_dispersion_real
_atom_type_scat_dispersion_imag
_atom_type_scat_source
C C 0.0033 0.0016 'International Tables Vol C Tables 4.2.6.8 and 6.1.1.4'
H H 0.0000 0.0000 'International Tables Vol C Tables 4.2.6.8 and 6.1.1.4'
N N 0.0061 0.0033 'International Tables Vol C Tables 4.2.6.8 and 6.1.1.4'
F F 0.0171 0.0103 'International Tables Vol C Tables 4.2.6.8 and 6.1.1.4'
P P 0.1023 0.0942 'International Tables Vol C Tables 4.2.6.8 and 6.1.1.4'
Ir Ir -1.4442 7.9887 'International Tables Vol C Tables 4.2.6.8 and 6.1.1.4'

loop_
_geom_angle_atom_site_label_1
_geom_angle_atom_site_label_2
_geom_angle_atom_site_label_3
_geom_angle
C31 Ir1 C20 82.2(8)
C31 Ir1 N3 95.1(7)
C20 Ir1 N3 80.2(6)
C31 Ir1 N5 81.3(6)
C20 Ir1 N5 92.1(7)
N3 Ir1 N5 171.9(6)
C31 Ir1 N2 177.4(8)
C20 Ir1 N2 99.8(8)
N3 Ir1 N2 86.8(7)
N5 Ir1 N2 97.0(7)
C31 Ir1 N1 101.8(8)
C20 Ir1 N1 175.4(8)
N3 Ir1 N1 97.1(6)
N5 Ir1 N1 90.7(6)
N2 Ir1 N1 76.2(6)
C1 N1 C5 119.4(18)
C1 N1 Ir1 123.3(14)
C5 N1 Ir1 117.2(12)
C10 N2 C6 119.8(19)
C10 N2 Ir1 125.1(14)
C6 N2 Ir1 114.9(13)
C11 N3 C15 120.5(17)
C11 N3 Ir1 124.3(13)
C15 N3 Ir1 115.0(11)
C17 N4 C18 120.0(18)
C17 N4 C21 119.8(16)
C18 N4 C21 120.0(16)
C22 N5 C26 120.4(17)
C22 N5 Ir1 125.3(13)
C26 N5 Ir1 113.8(11)
C29 N6 C28 117.8(18)
C29 N6 C32 124.8(17)
C28 N6 C32 116.8(16)
N1 C1 C2 120(2)
N1 C1 H1 119.8
C2 C1 H1 119.8
C3 C2 C1 120(2)
C3 C2 H2 120.2
C1 C2 H2 120.2
C2 C3 C4 122(2)
C2 C3 H3 119.1
C4 C3 H3 119.1
C3 C4 C5 115(2)
C3 C4 H4 122.6
C5 C4 H4 122.6
N1 C5 C4 123.3(18)
N1 C5 C6 112.9(15)
C4 C5 C6 122.0(16)
N2 C6 C7 116.2(18)
N2 C6 C5 117.9(16)
C7 C6 C5 123.5(17)
C6 C7 C8 125(2)
C6 C7 H7 117.6
C8 C7 H7 117.6
C9 C8 C7 117(2)
C9 C8 H8 121.5
C7 C8 H8 121.5
C8 C9 C10 118(2)
C8 C9 H9 121.1
C10 C9 H9 121.1
N2 C10 C9 123(2)
N2 C10 H10 118.4
C9 C10 H10 118.4
N3 C11 C12 122(2)
N3 C11 H11 118.9
C12 C11 H11 118.9
C13 C12 C11 115(2)
C13 C12 H12 122.4
C11 C12 H12 122.4
C12 C13 C14 125(2)
C12 C13 H13 117.3
C14 C13 H13 117.3
C13 C14 C15 117(2)
C13 C14 H14 121.3
C15 C14 H14 121.3
C14 C15 N3 118.4(17)
C14 C15 C16 128.9(17)
N3 C15 C16 112.7(14)
C17 C16 C20 123.3(17)
C17 C16 C15 120.8(16)
C20 C16 C15 115.8(15)
N4 C17 C16 121.7(18)
N4 C17 H17 119.2
C16 C17 H17 119.2
N4 C18 C19 115.8(19)
N4 C18 H18 122.1
C19 C18 H18 122.1
C18 C19 C20 129(2)
C18 C19 H19 115.5
C20 C19 H19 115.5
C16 C20 C19 109.9(17)
C16 C20 Ir1 116.2(13)
C19 C20 Ir1 133.9(13)
N4 C21 H21A 109.5
N4 C21 H21B 109.5
H21A C21 H21B 109.5
N4 C21 H21C 109.5
H21A C21 H21C 109.5
H21B C21 H21C 109.5
N5 C22 C23 125(2)
N5 C22 H22 117.7
C23 C22 H22 117.7
C22 C23 C24 113(2)
C22 C23 H23 123.4
C24 C23 H23 123.4
C25 C24 C23 124(2)
C25 C24 H24 118.1
C23 C24 H24 118.1
C24 C25 C26 119(2)
C24 C25 H25 120.3
C26 C25 H25 120.3
N5 C26 C25 117.4(17)
N5 C26 C27 113.3(15)
C25 C26 C27 129.1(17)
C28 C27 C31 129.7(17)
C28 C27 C26 116.6(15)
C31 C27 C26 113.3(15)
N6 C28 C27 118.5(18)
N6 C28 H28 120.7
C27 C28 H28 120.7
N6 C29 C30 121(2)
N6 C29 H29 119.7
C30 C29 H29 119.7
C29 C30 C31 128(2)
C29 C30 H30 115.9
C31 C30 H30 115.9
C27 C31 C30 104.2(17)
C27 C31 Ir1 118.1(12)
C30 C31 Ir1 137.4(14)
N6 C32 H32A 109.5
N6 C32 H32B 109.5
H32A C32 H32B 109.5
N6 C32 H32C 109.5
H32A C32 H32C 109.5
H32B C32 H32C 109.5
C52 Ir2 N8 100.1(9)
C52 Ir2 C63 85.8(9)
N8 Ir2 C63 172.8(8)
C52 Ir2 N9 80.4(6)
N8 Ir2 N9 87.8(8)
C63 Ir2 N9 97.3(8)
C52 Ir2 N11 95.5(7)
N8 Ir2 N11 95.4(7)
C63 Ir2 N11 79.8(7)
N9 Ir2 N11 175.3(7)
C52 Ir2 N7 174.4(8)
N8 Ir2 N7 76.6(6)
C63 Ir2 N7 97.9(9)
N9 Ir2 N7 94.8(6)
N11 Ir2 N7 89.4(7)
C33 N7 C37 122(2)
C33 N7 Ir2 123.9(15)
C37 N7 Ir2 113.3(12)
C42 N8 C38 109.5(19)
C42 N8 Ir2 128.9(15)
C38 N8 Ir2 121.6(13)
C43 N9 C47 119.7(18)
C43 N9 Ir2 123.9(14)
C47 N9 Ir2 115.3(12)
C49 N10 C50 120.2(18)
C49 N10 C53 119.4(15)
C50 N10 C53 120.4(16)
C54 N11 C58 122.9(18)
C54 N11 Ir2 123.0(14)
C58 N11 Ir2 114.1(12)
C60 N12 C61 124(2)
C60 N12 C64 119.5(17)
C61 N12 C64 116.2(18)
N7 C33 C34 122(2)
N7 C33 H33 119.2
C34 C33 H33 119.2
C35 C34 C33 119(2)
C35 C34 H34 120.7
C33 C34 H34 120.7
C36 C35 C34 117(2)
C36 C35 H35 121.3
C34 C35 H35 121.3
C35 C36 C37 125(2)
C35 C36 H36 117.7
C37 C36 H36 117.7
N7 C37 C36 115.0(18)
N7 C37 C38 117.1(16)
C36 C37 C38 127.5(18)
N8 C38 C39 130.4(19)
N8 C38 C37 110.8(16)
C39 C38 C37 118.7(17)
C40 C39 C38 115(2)
C40 C39 H39 122.5
C38 C39 H39 122.5
C41 C40 C39 119(2)
C41 C40 H40 120.6
C39 C40 H40 120.6
C40 C41 C42 120(2)
C40 C41 H41 120.1
C42 C41 H41 120.1
N8 C42 C41 126(2)
N8 C42 H42 117.1
C41 C42 H42 117.1
N9 C43 C44 117(2)
N9 C43 H43 121.4
C44 C43 H43 121.4
C45 C44 C43 125(2)
C45 C44 H44 117.5
C43 C44 H44 117.5
C46 C45 C44 115(2)
C46 C45 H45 122.5
C44 C45 H45 122.5
C45 C46 C47 121(2)
C45 C46 H46 119.7
C47 C46 H46 119.7
N9 C47 C46 121.1(17)
N9 C47 C48 113.7(15)
C46 C47 C48 124.8(17)
C49 C48 C52 119.2(17)
C49 C48 C47 125.1(16)
C52 C48 C47 115.1(15)
N10 C49 C48 120.4(17)
N10 C49 H49 119.8
C48 C49 H49 119.8
N10 C50 C51 122(2)
N10 C50 H50 119.1
C51 C50 H50 119.1
C50 C51 C52 117.8(19)
C50 C51 H51 121.1
C52 C51 H51 121.1
C51 C52 C48 119.6(18)
C51 C52 Ir2 125.2(14)
C48 C52 Ir2 114.5(13)
N10 C53 H53A 109.5
N10 C53 H53B 109.5
H53A C53 H53B 109.5
N10 C53 H53C 109.5
H53A C53 H53C 109.5
H53B C53 H53C 109.5
N11 C54 C55 120(2)
N11 C54 H54 120.2
C55 C54 H54 120.2
C54 C55 C56 119(2)
C54 C55 H55 120.6
C56 C55 H55 120.6
C57 C56 C55 121(2)
C57 C56 H56 119.7
C55 C56 H56 119.7
C58 C57 C56 118(2)
C58 C57 H57 120.9
C56 C57 H57 120.9
N11 C58 C57 119.6(18)
N11 C58 C59 116.1(16)
C57 C58 C59 124.0(18)
C60 C59 C63 122.7(19)
C60 C59 C58 122.5(18)
C63 C59 C58 113.9(17)
N12 C60 C59 115(2)
N12 C60 H60 122.4
C59 C60 H60 122.4
N12 C61 C62 122(2)
N12 C61 H61 119.1
C62 C61 H61 119.1
C63 C62 C61 115(2)
C63 C62 H62 122.7
C61 C62 H62 122.7
C62 C63 C59 121(2)
C62 C63 Ir2 123.6(15)
C59 C63 Ir2 115.7(14)
N12 C64 H64A 109.5
N12 C64 H64B 109.5
H64A C64 H64B 109.5
N12 C64 H64C 109.5
H64A C64 H64C 109.5
H64B C64 H64C 109.5
F4 P1 F3 88.9(10)
F4 P1 F2 172.5(12)
F3 P1 F2 89.5(9)
F4 P1 F6 97.0(11)
F3 P1 F6 87.8(10)
F2 P1 F6 90.3(10)
F4 P1 F1 92.3(11)
F3 P1 F1 177.0(12)
F2 P1 F1 89.7(9)
F6 P1 F1 89.3(11)
F4 P1 F5 88.7(11)
F3 P1 F5 92.1(10)
F2 P1 F5 84.0(10)
F6 P1 F5 174.3(11)
F1 P1 F5 90.7(11)
F9 P2 F12 90.5(9)
F9 P2 F7 177.6(10)
F12 P2 F7 89.6(9)
F9 P2 F8 90.2(9)
F12 P2 F8 90.4(8)
F7 P2 F8 92.2(8)
F9 P2 F10 87.6(8)
F12 P2 F10 88.6(8)
F7 P2 F10 90.0(8)
F8 P2 F10 177.6(10)
F9 P2 F11 89.3(9)
F12 P2 F11 178.5(10)
F7 P2 F11 90.6(9)
F8 P2 F11 91.1(8)
F10 P2 F11 89.9(9)
F16 P3 F14 177.2(12)
F16 P3 F13 89.9(11)
F14 P3 F13 89.5(11)
F16 P3 F17 88.4(10)
F14 P3 F17 94.3(11)
F13 P3 F17 90.5(10)
F16 P3 F18 83.6(10)
F14 P3 F18 93.7(10)
F13 P3 F18 91.1(11)
F17 P3 F18 171.9(12)
F16 P3 F15 90.8(10)
F14 P3 F15 89.8(10)
F13 P3 F15 178.8(11)
F17 P3 F15 88.6(10)
F18 P3 F15 90.0(10)
F24 P4 F21 101.0(10)
F24 P4 F23 167.7(9)
F21 P4 F23 90.6(9)
F24 P4 F22 96.2(10)
F21 P4 F22 92.6(8)
F23 P4 F22 87.5(8)
F24 P4 F20 82.0(10)
F21 P4 F20 91.3(9)
F23 P4 F20 93.6(8)
F22 P4 F20 176.0(10)
F24 P4 F19 80.7(9)
F21 P4 F19 174.5(9)
F23 P4 F19 87.4(8)
F22 P4 F19 92.4(8)
F20 P4 F19 83.7(8)
F29 P5 F28 88.7(10)
F29 P5 F26 91.6(11)
F28 P5 F26 178.1(12)
F29 P5 F27 88.7(9)
F28 P5 F27 92.7(10)
F26 P5 F27 89.1(10)
F29 P5 F30 178.4(11)
F28 P5 F30 91.1(11)
F26 P5 F30 88.8(10)
F27 P5 F30 89.7(9)
F29 P5 F25 89.1(10)
F28 P5 F25 90.7(10)
F26 P5 F25 87.4(10)
F27 P5 F25 175.9(12)
F30 P5 F25 92.4(9)
F34 P6 F36 100.5(9)
F34 P6 F31 92.1(9)
F36 P6 F31 87.2(9)
F34 P6 F32 168.0(11)
F36 P6 F32 91.5(9)
F31 P6 F32 88.7(8)
F34 P6 F35 83.3(9)
F36 P6 F35 176.1(9)
F31 P6 F35 93.3(9)
F32 P6 F35 84.7(9)
F34 P6 F33 93.2(10)
F36 P6 F33 100.7(9)
F31 P6 F33 169.5(8)
F32 P6 F33 84.3(8)
F35 P6 F33 78.3(8)
N1S C1S C2S 169(3)
C1S C2S H2S1 109.5
C1S C2S H2S2 109.5
H2S1 C2S H2S2 109.5
C1S C2S H2S3 109.5
H2S1 C2S H2S3 109.5
H2S2 C2S H2S3 109.5
N2S C3S C4S 174(3)
C3S C4S H4S1 109.5
C3S C4S H4S2 109.5
H4S1 C4S H4S2 109.5
C3S C4S H4S3 109.5
H4S1 C4S H4S3 109.5
H4S2 C4S H4S3 109.5
N3S C5S C6S 177(3)
C5S C6S H6S1 109.5
C5S C6S H6S2 109.5
H6S1 C6S H6S2 109.5
C5S C6S H6S3 109.5
H6S1 C6S H6S3 109.5
H6S2 C6S H6S3 109.5
N4S C7S C8S 176(3)
C7S C8S H8S1 109.5
C7S C8S H8S2 109.5
H8S1 C8S H8S2 109.5
C7S C8S H8S3 109.5
H8S1 C8S H8S3 109.5
H8S2 C8S H8S3 109.5

loop_
_geom_bond_atom_site_label_1
_geom_bond_atom_site_label_2
_geom_bond_distance
Ir1 C31 1.880(19)
Ir1 C20 1.959(19)
Ir1 N3 2.052(17)
Ir1 N5 2.054(16)
Ir1 N2 2.099(18)
Ir1 N1 2.138(18)
N1 C1 1.332(14)
N1 C5 1.336(13)
N2 C10 1.354(14)
N2 C6 1.355(14)
N3 C11 1.343(14)
N3 C15 1.384(14)
N4 C17 1.345(13)
N4 C18 1.351(13)
N4 C21 1.464(13)
N5 C22 1.363(13)
N5 C26 1.370(14)
N6 C29 1.330(13)
N6 C28 1.343(13)
N6 C32 1.474(14)
C1 C2 1.372(15)
C1 H1 0.9500
C2 C3 1.356(15)
C2 H2 0.9500
C3 C4 1.386(15)
C3 H3 0.9500
C4 C5 1.396(14)
C4 H4 0.9500
C5 C6 1.452(13)
C6 C7 1.366(14)
C7 C8 1.382(15)
C7 H7 0.9500
C8 C9 1.372(15)
C8 H8 0.9500
C9 C10 1.377(15)
C9 H9 0.9500
C10 H10 0.9500
C11 C12 1.350(15)
C11 H11 0.9500
C12 C13 1.341(15)
C12 H12 0.9500
C13 C14 1.358(16)
C13 H13 0.9500
C14 C15 1.360(15)
C14 H14 0.9500
C15 C16 1.442(14)
C16 C17 1.360(15)
C16 C20 1.390(13)
C17 H17 0.9500
C18 C19 1.359(16)
C18 H18 0.9500
C19 C20 1.394(13)
C19 H19 0.9500
C21 H21A 0.9800
C21 H21B 0.9800
C21 H21C 0.9800
C22 C23 1.377(16)
C22 H22 0.9500
C23 C24 1.387(15)
C23 H23 0.9500
C24 C25 1.386(15)
C24 H24 0.9500
C25 C26 1.400(15)
C25 H25 0.9500
C26 C27 1.467(13)
C27 C28 1.400(15)
C27 C31 1.406(13)
C28 H28 0.9500
C29 C30 1.385(16)
C29 H29 0.9500
C30 C31 1.407(13)
C30 H30 0.9500
C32 H32A 0.9800
C32 H32B 0.9800
C32 H32C 0.9800
Ir2 C52 1.99(2)
Ir2 N8 2.002(19)
Ir2 C63 2.01(2)
Ir2 N9 2.041(18)
Ir2 N11 2.074(18)
Ir2 N7 2.138(18)
N7 C33 1.340(14)
N7 C37 1.356(14)
N8 C42 1.356(14)
N8 C38 1.361(14)
N9 C43 1.336(14)
N9 C47 1.358(14)
N10 C49 1.344(13)
N10 C50 1.352(13)
N10 C53 1.470(13)
N11 C54 1.334(14)
N11 C58 1.352(14)
N12 C60 1.331(13)
N12 C61 1.353(13)
N12 C64 1.464(14)
C33 C34 1.378(15)
C33 H33 0.9500
C34 C35 1.371(15)
C34 H34 0.9500
C35 C36 1.371(15)
C35 H35 0.9500
C36 C37 1.382(14)
C36 H36 0.9500
C37 C38 1.458(13)
C38 C39 1.382(15)
C39 C40 1.374(15)
C39 H39 0.9500
C40 C41 1.366(15)
C40 H40 0.9500
C41 C42 1.375(15)
C41 H41 0.9500
C42 H42 0.9500
C43 C44 1.369(16)
C43 H43 0.9500
C44 C45 1.367(15)
C44 H44 0.9500
C45 C46 1.366(16)
C45 H45 0.9500
C46 C47 1.382(15)
C46 H46 0.9500
C47 C48 1.458(14)
C48 C49 1.391(15)
C48 C52 1.396(13)
C49 H49 0.9500
C50 C51 1.381(16)
C50 H50 0.9500
C51 C52 1.390(13)
C51 H51 0.9500
C53 H53A 0.9800
C53 H53B 0.9800
C53 H53C 0.9800
C54 C55 1.378(16)
C54 H54 0.9500
C55 C56 1.393(16)
C55 H55 0.9500
C56 C57 1.384(16)
C56 H56 0.9500
C57 C58 1.383(16)
C57 H57 0.9500
C58 C59 1.454(14)
C59 C60 1.381(16)
C59 C63 1.398(13)
C60 H60 0.9500
C61 C62 1.41(3)
C61 H61 0.9500
C62 C63 1.383(13)
C62 H62 0.9500
C64 H64A 0.9800
C64 H64B 0.9800
C64 H64C 0.9800
P1 F4 1.519(17)
P1 F3 1.565(16)
P1 F2 1.627(17)
P1 F6 1.64(2)
P1 F1 1.642(18)
P1 F5 1.66(2)
P2 F9 1.582(16)
P2 F12 1.603(16)
P2 F7 1.604(17)
P2 F8 1.604(17)
P2 F10 1.606(16)
P2 F11 1.631(17)
P3 F16 1.511(17)
P3 F14 1.517(19)
P3 F13 1.532(18)
P3 F17 1.545(17)
P3 F18 1.588(18)
P3 F15 1.631(18)
P4 F24 1.356(11)
P4 F21 1.577(15)
P4 F23 1.595(14)
P4 F22 1.630(14)
P4 F20 1.631(15)
P4 F19 1.715(15)
P5 F29 1.501(18)
P5 F28 1.54(2)
P5 F26 1.571(18)
P5 F27 1.574(17)
P5 F30 1.579(18)
P5 F25 1.634(16)
P6 F34 1.446(16)
P6 F36 1.514(17)
P6 F31 1.573(14)
P6 F32 1.638(17)
P6 F35 1.657(17)
P6 F33 1.697(12)
N1S C1S 1.148(15)
C1S C2S 1.447(16)
C2S H2S1 0.9800
C2S H2S2 0.9800
C2S H2S3 0.9800
N2S C3S 1.142(16)
C3S C4S 1.449(16)
C4S H4S1 0.9800
C4S H4S2 0.9800
C4S H4S3 0.9800
N3S C5S 1.161(15)
C5S C6S 1.447(16)
C6S H6S1 0.9800
C6S H6S2 0.9800
C6S H6S3 0.9800
N4S C7S 1.139(15)
C7S C8S 1.458(16)
C8S H8S1 0.9800
C8S H8S2 0.9800
C8S H8S3 0.9800

loop_
_geom_torsion_atom_site_label_1
_geom_torsion_atom_site_label_2
_geom_torsion_atom_site_label_3
_geom_torsion_atom_site_label_4
_geom_torsion
C31 Ir1 N1 C1 -2.2(18)
C20 Ir1 N1 C1 148(9)
N3 Ir1 N1 C1 94.6(17)
N5 Ir1 N1 C1 -83.4(17)
N2 Ir1 N1 C1 179.5(17)
C31 Ir1 N1 C5 176.2(14)
C20 Ir1 N1 C5 -34(10)
N3 Ir1 N1 C5 -87.0(15)
N5 Ir1 N1 C5 95.0(15)
N2 Ir1 N1 C5 -2.0(15)
C31 Ir1 N2 C10 139(18)
C20 Ir1 N2 C10 -1.8(19)
N3 Ir1 N2 C10 -81.3(18)
N5 Ir1 N2 C10 91.6(18)
N1 Ir1 N2 C10 -179.4(18)
C31 Ir1 N2 C6 -45(20)
C20 Ir1 N2 C6 173.9(16)
N3 Ir1 N2 C6 94.4(17)
N5 Ir1 N2 C6 -92.7(17)
N1 Ir1 N2 C6 -3.7(17)
C31 Ir1 N3 C11 94.5(19)
C20 Ir1 N3 C11 176(2)
N5 Ir1 N3 C11 158(4)
N2 Ir1 N3 C11 -83.8(18)
N1 Ir1 N3 C11 -8.1(19)
C31 Ir1 N3 C15 -81.1(17)
C20 Ir1 N3 C15 0.0(16)
N5 Ir1 N3 C15 -18(6)
N2 Ir1 N3 C15 100.6(16)
N1 Ir1 N3 C15 176.3(15)
C31 Ir1 N5 C22 -175.1(18)
C20 Ir1 N5 C22 103.1(17)
N3 Ir1 N5 C22 121(5)
N2 Ir1 N5 C22 3.0(17)
N1 Ir1 N5 C22 -73.3(17)
C31 Ir1 N5 C26 -2.8(15)
C20 Ir1 N5 C26 -84.6(16)
N3 Ir1 N5 C26 -67(6)
N2 Ir1 N5 C26 175.2(15)
N1 Ir1 N5 C26 99.0(15)
C5 N1 C1 C2 8(3)
Ir1 N1 C1 C2 -173.2(16)
N1 C1 C2 C3 -4(3)
C1 C2 C3 C4 1(3)
C2 C3 C4 C5 -2(3)
C1 N1 C5 C4 -10(3)
Ir1 N1 C5 C4 172.0(17)
C1 N1 C5 C6 -174.6(19)
Ir1 N1 C5 C6 7(2)
C3 C4 C5 N1 6(3)
C3 C4 C5 C6 170(2)
C10 N2 C6 C7 -12(3)
Ir1 N2 C6 C7 172.1(17)
C10 N2 C6 C5 -175.2(19)
Ir1 N2 C6 C5 9(3)
N1 C5 C6 N2 -10(3)
C4 C5 C6 N2 -176(2)
N1 C5 C6 C7 -172(2)
C4 C5 C6 C7 22(4)
N2 C6 C7 C8 11(4)
C5 C6 C7 C8 173(2)
C6 C7 C8 C9 -7(4)
C7 C8 C9 C10 4(3)
C6 N2 C10 C9 10(3)
Ir1 N2 C10 C9 -174.4(16)
C8 C9 C10 N2 -6(3)
C15 N3 C11 C12 -1(3)
Ir1 N3 C11 C12 -176.8(16)
N3 C11 C12 C13 -7(3)
C11 C12 C13 C14 12(3)
C12 C13 C14 C15 -7(4)
C13 C14 C15 N3 -2(3)
C13 C14 C15 C16 178(2)
C11 N3 C15 C14 6(3)
Ir1 N3 C15 C14 -178.3(16)
C11 N3 C15 C16 -174(2)
Ir1 N3 C15 C16 2(2)
C14 C15 C16 C17 0(4)
N3 C15 C16 C17 180(2)
C14 C15 C16 C20 177(2)
N3 C15 C16 C20 -3(3)
C18 N4 C17 C16 2(3)
C21 N4 C17 C16 -174(2)
C20 C16 C17 N4 -2(4)
C15 C16 C17 N4 175(2)
C17 N4 C18 C19 1(3)
C21 N4 C18 C19 176.8(19)
N4 C18 C19 C20 -5(4)
C17 C16 C20 C19 -1(3)
C15 C16 C20 C19 -178(2)
C17 C16 C20 Ir1 -179.8(18)
C15 C16 C20 Ir1 3(3)
C18 C19 C20 C16 5(3)
C18 C19 C20 Ir1 -176.8(19)
C31 Ir1 C20 C16 94.9(17)
N3 Ir1 C20 C16 -1.7(17)
N5 Ir1 C20 C16 175.8(17)
N2 Ir1 C20 C16 -86.7(17)
N1 Ir1 C20 C16 -56(10)
C31 Ir1 C20 C19 -84(2)
N3 Ir1 C20 C19 180(2)
N5 Ir1 C20 C19 -3(2)
N2 Ir1 C20 C19 95(2)
N1 Ir1 C20 C19 126(9)
C26 N5 C22 C23 11(3)
Ir1 N5 C22 C23 -177.4(15)
N5 C22 C23 C24 -12(3)
C22 C23 C24 C25 4(3)
C23 C24 C25 C26 4(4)
C22 N5 C26 C25 -2(3)
Ir1 N5 C26 C25 -174.2(17)
C22 N5 C26 C27 173.6(19)
Ir1 N5 C26 C27 1(2)
C24 C25 C26 N5 -5(3)
C24 C25 C26 C27 -180(2)
N5 C26 C27 C28 176.2(19)
C25 C26 C27 C28 -9(4)
N5 C26 C27 C31 2(3)
C25 C26 C27 C31 177(2)
C29 N6 C28 C27 3(3)
C32 N6 C28 C27 174.0(18)
C31 C27 C28 N6 -4(4)
C26 C27 C28 N6 -177(2)
C28 N6 C29 C30 -6(3)
C32 N6 C29 C30 -176(2)
N6 C29 C30 C31 11(4)
C28 C27 C31 C30 7(3)
C26 C27 C31 C30 -179.8(19)
C28 C27 C31 Ir1 -177.9(19)
C26 C27 C31 Ir1 -5(3)
C29 C30 C31 C27 -10(3)
C29 C30 C31 Ir1 176.4(19)
C20 Ir1 C31 C27 97.7(17)
N3 Ir1 C31 C27 177.0(16)
N5 Ir1 C31 C27 4.3(16)
N2 Ir1 C31 C27 -44(20)
N1 Ir1 C31 C27 -84.6(17)
C20 Ir1 C31 C30 -90(2)
N3 Ir1 C31 C30 -10(2)
N5 Ir1 C31 C30 177(3)
N2 Ir1 C31 C30 129(18)
N1 Ir1 C31 C30 88(2)
C52 Ir2 N7 C33 123(8)
N8 Ir2 N7 C33 176.8(18)
C63 Ir2 N7 C33 -7.9(18)
N9 Ir2 N7 C33 90.2(17)
N11 Ir2 N7 C33 -87.5(17)
C52 Ir2 N7 C37 -50(9)
N8 Ir2 N7 C37 4.0(15)
C63 Ir2 N7 C37 179.3(15)
N9 Ir2 N7 C37 -82.6(16)
N11 Ir2 N7 C37 99.7(16)
C52 Ir2 N8 C42 -6(2)
C63 Ir2 N8 C42 139(6)
N9 Ir2 N8 C42 -86(2)
N11 Ir2 N8 C42 91(2)
N7 Ir2 N8 C42 179(2)
C52 Ir2 N8 C38 176.4(16)
C63 Ir2 N8 C38 -39(8)
N9 Ir2 N8 C38 96.5(17)
N11 Ir2 N8 C38 -87.0(17)
N7 Ir2 N8 C38 1.0(16)
C52 Ir2 N9 C43 172(2)
N8 Ir2 N9 C43 -87.4(19)
C63 Ir2 N9 C43 88(2)
N11 Ir2 N9 C43 141(9)
N7 Ir2 N9 C43 -11(2)
C52 Ir2 N9 C47 3.6(17)
N8 Ir2 N9 C47 104.2(16)
C63 Ir2 N9 C47 -80.8(18)
N11 Ir2 N9 C47 -28(10)
N7 Ir2 N9 C47 -179.5(16)
C52 Ir2 N11 C54 94.8(19)
N8 Ir2 N11 C54 -5.9(19)
C63 Ir2 N11 C54 179(2)
N9 Ir2 N11 C54 126(9)
N7 Ir2 N11 C54 -82.4(18)
C52 Ir2 N11 C58 -84.7(18)
N8 Ir2 N11 C58 174.6(16)
C63 Ir2 N11 C58 0.0(17)
N9 Ir2 N11 C58 -54(10)
N7 Ir2 N11 C58 98.2(17)
C37 N7 C33 C34 -5(3)
Ir2 N7 C33 C34 -177.4(16)
N7 C33 C34 C35 5(3)
C33 C34 C35 C36 -6(3)
C34 C35 C36 C37 7(4)
C33 N7 C37 C36 6(3)
Ir2 N7 C37 C36 178.4(15)
C33 N7 C37 C38 178.8(18)
Ir2 N7 C37 C38 -8(2)
C35 C36 C37 N7 -6(4)
C35 C36 C37 C38 -179(2)
C42 N8 C38 C39 0(3)
Ir2 N8 C38 C39 178(2)
C42 N8 C38 C37 176.3(18)
Ir2 N8 C38 C37 -5(2)
N7 C37 C38 N8 9(3)
C36 C37 C38 N8 -179(2)
N7 C37 C38 C39 -174(2)
C36 C37 C38 C39 -2(3)
N8 C38 C39 C40 0(4)
C37 C38 C39 C40 -176(2)
C38 C39 C40 C41 5(4)
C39 C40 C41 C42 -10(4)
C38 N8 C42 C41 -5(3)
Ir2 N8 C42 C41 176.7(19)
C40 C41 C42 N8 11(4)
C47 N9 C43 C44 -12(3)
Ir2 N9 C43 C44 179.8(16)
N9 C43 C44 C45 13(4)
C43 C44 C45 C46 -6(3)
C44 C45 C46 C47 -2(4)
C43 N9 C47 C46 5(3)
Ir2 N9 C47 C46 173.9(18)
C43 N9 C47 C48 -167(2)
Ir2 N9 C47 C48 1(3)
C45 C46 C47 N9 3(4)
C45 C46 C47 C48 174(2)
N9 C47 C48 C49 -178(2)
C46 C47 C48 C49 9(4)
N9 C47 C48 C52 -8(3)
C46 C47 C48 C52 180(2)
C50 N10 C49 C48 -7(4)
C53 N10 C49 C48 174(2)
C52 C48 C49 N10 5(4)
C47 C48 C49 N10 175(2)
C49 N10 C50 C51 9(4)
C53 N10 C50 C51 -172(2)
N10 C50 C51 C52 -11(4)
C50 C51 C52 C48 9(4)
C50 C51 C52 Ir2 179.2(18)
C49 C48 C52 C51 -7(4)
C47 C48 C52 C51 -178(2)
C49 C48 C52 Ir2 -177.8(18)
C47 C48 C52 Ir2 11(3)
N8 Ir2 C52 C51 95(2)
C63 Ir2 C52 C51 -80(2)
N9 Ir2 C52 C51 -179(2)
N11 Ir2 C52 C51 -1(2)
N7 Ir2 C52 C51 149(8)
N8 Ir2 C52 C48 -94.1(19)
C63 Ir2 C52 C48 90.1(19)
N9 Ir2 C52 C48 -8.1(18)
N11 Ir2 C52 C48 169.4(19)
N7 Ir2 C52 C48 -41(10)
C58 N11 C54 C55 -4(3)
Ir2 N11 C54 C55 176.5(16)
N11 C54 C55 C56 5(3)
C54 C55 C56 C57 -5(3)
C55 C56 C57 C58 4(3)
C54 N11 C58 C57 3(4)
Ir2 N11 C58 C57 -177.1(17)
C54 N11 C58 C59 177(2)
Ir2 N11 C58 C59 -3(3)
C56 C57 C58 N11 -3(4)
C56 C57 C58 C59 -177(2)
N11 C58 C59 C60 176(2)
C57 C58 C59 C60 -11(4)
N11 C58 C59 C63 6(3)
C57 C58 C59 C63 180(2)
C61 N12 C60 C59 -6(4)
C64 N12 C60 C59 173(2)
C63 C59 C60 N12 0(4)
C58 C59 C60 N12 -169(2)
C60 N12 C61 C62 8(4)
C64 N12 C61 C62 -171(2)
N12 C61 C62 C63 -3(4)
C61 C62 C63 C59 -3(4)
C61 C62 C63 Ir2 177.4(17)
C60 C59 C63 C62 5(4)
C58 C59 C63 C62 175(2)
C60 C59 C63 Ir2 -176(2)
C58 C59 C63 Ir2 -6(3)
C52 Ir2 C63 C62 -81(2)
N8 Ir2 C63 C62 134(6)
N9 Ir2 C63 C62 -1(2)
N11 Ir2 C63 C62 -177(2)
N7 Ir2 C63 C62 95(2)
C52 Ir2 C63 C59 99.8(19)
N8 Ir2 C63 C59 -45(8)
N9 Ir2 C63 C59 179.5(18)
N11 Ir2 C63 C59 3.4(18)
N7 Ir2 C63 C59 -84.5(19)
